data_7128439
loop_
_publ_author_name
'Pan, Hong-Mei'
'Yang, Qian-Lu'
'Xing, Xin-Xin'
'Li, Jia-Peng'
'Meng, Fan-Lei'
'Zhang, Xin'
'Xiao, Pan-Chao'
'Yue, Cheng-Yang'
'Lei, Xiao-Wu'

_publ_section_title
;
 Enhancement of the photoluminescence efficiency of hybrid manganese
 halides through rational structural design.
;
_journal_issue 56
_journal_name_full 'Chemical communications (Cambridge, England)'
_journal_page_first 6907
_journal_page_last 6910
_journal_paper_doi 10.1039/d1cc02353e
_journal_volume 57
_journal_year 2021
_chemical_formula_moiety 'Cl4 Mn, 2(C8 H15 N2)'
_chemical_formula_sum 'C16 H30 Cl4 Mn N4'
_chemical_formula_weight 475.18
_space_group_crystal_system orthorhombic
_space_group_IT_number 61
_space_group_name_Hall '-P 2ac 2ab'
_space_group_name_H-M_alt 'P b c a'
_atom_sites_solution_hydrogens geom
_atom_sites_solution_primary dual
_audit_creation_date 2021-05-22
_audit_creation_method
;
Olex2 1.2
(compiled 2018.05.29 svn.r3508 for OlexSys, GUI svn.r5506)
;
_audit_update_record
;
2021-05-26 deposited with the CCDC.	2021-06-07 downloaded from the CCDC.
;
_cell_angle_alpha 90
_cell_angle_beta 90
_cell_angle_gamma 90
_cell_formula_units_Z 8
_cell_length_a 16.387(4)
_cell_length_b 15.292(4)
_cell_length_c 18.810(5)
_cell_measurement_reflns_used 9922
_cell_measurement_temperature 296(2)
_cell_measurement_theta_max 24.29
_cell_measurement_theta_min 2.32
_cell_volume 4714(2)
_computing_cell_refinement 'APEX2 Software Suite (Bruker,2005)'
_computing_data_collection 'APEX2 Software Suite (Bruker,2005)'
_computing_data_reduction 'APEX2 Software Suite (Bruker,2005)'
_computing_molecular_graphics 'Olex2 (Dolomanov et al., 2009)'
_computing_publication_material 'Olex2 (Dolomanov et al., 2009)'
_computing_structure_refinement 'XL (Sheldrick, 2008)'
_computing_structure_solution 'XT (Sheldrick, 2015)'
_diffrn_ambient_temperature 296.15
_diffrn_measured_fraction_theta_full 1.000
_diffrn_measured_fraction_theta_max 1.000
_diffrn_measurement_device_type 'Bruker SMART CCD area detector'
_diffrn_measurement_method 'phi and omega scans'
_diffrn_radiation_type MoK\a
_diffrn_radiation_wavelength 0.71073
_diffrn_reflns_av_R_equivalents 0.0446
_diffrn_reflns_av_unetI/netI 0.0223
_diffrn_reflns_Laue_measured_fraction_full 1.000
_diffrn_reflns_Laue_measured_fraction_max 1.000
_diffrn_reflns_limit_h_max 19
_diffrn_reflns_limit_h_min -19
_diffrn_reflns_limit_k_max 17
_diffrn_reflns_limit_k_min -18
_diffrn_reflns_limit_l_max 22
_diffrn_reflns_limit_l_min -22
_diffrn_reflns_number 29234
_diffrn_reflns_point_group_measured_fraction_full 1.000
_diffrn_reflns_point_group_measured_fraction_max 1.000
_diffrn_reflns_theta_full 24.994
_diffrn_reflns_theta_max 24.994
_diffrn_reflns_theta_min 2.119
_diffrn_source 'fine-focus sealed tube'
_exptl_absorpt_coefficient_mu 1.021
_exptl_absorpt_correction_T_max 0.7291
_exptl_absorpt_correction_T_min 0.3993
_exptl_absorpt_correction_type multi-scan
_exptl_absorpt_process_details 'SADABS; Bruker, 2000'
_exptl_crystal_colour green
_exptl_crystal_colour_primary green
_exptl_crystal_density_diffrn 1.339
_exptl_crystal_density_method 'not measured'
_exptl_crystal_description cube
_exptl_crystal_F_000 1976
_exptl_crystal_size_max 0.10
_exptl_crystal_size_mid 0.05
_exptl_crystal_size_min 0.01
_refine_diff_density_max 0.208
_refine_diff_density_min -0.184
_refine_diff_density_rms 0.041
_refine_ls_extinction_method none
_refine_ls_goodness_of_fit_ref 1.068
_refine_ls_hydrogen_treatment constr
_refine_ls_matrix_type full
_refine_ls_number_parameters 272
_refine_ls_number_reflns 4148
_refine_ls_number_restraints 0
_refine_ls_restrained_S_all 1.068
_refine_ls_R_factor_all 0.0602
_refine_ls_R_factor_gt 0.0563
_refine_ls_shift/su_max 0.000
_refine_ls_shift/su_mean 0.000
_refine_ls_structure_factor_coef Fsqd
_refine_ls_weighting_details 'w=1/[\s^2^(Fo^2^)+(0.0845P)^2^+6.3225P] where P=(Fo^2^+2Fc^2^)/3'
_refine_ls_weighting_scheme calc
_refine_ls_wR_factor_gt 0.1634
_refine_ls_wR_factor_ref 0.1667
_reflns_Friedel_coverage 0.000
_reflns_number_gt 3964
_reflns_number_total 4148
_reflns_threshold_expression 'I > 2\s(I)'
_cod_data_source_file d1cc02353e2.cif
_cod_data_source_block C16H30N4MnCl4
_cod_depositor_comments 'Adding full bibliography for 7128436--7128440.cif.'
_cod_database_code 7128439
_shelx_shelxl_version_number 2018/3
_shelx_space_group_comment
;
The symmetry employed for this shelxl refinement is uniquely defined
by the following loop, which should always be used as a source of
symmetry information in preference to the above space-group names.
They are only intended as comments.
;
_shelx_estimated_absorpt_t_max 0.811
_shelx_estimated_absorpt_t_min 0.218
_olex2_refinement_description
;
1. Fixed Uiso
 At 1.2 times of:
  All C(H) groups, All C(H,H) groups
 At 1.5 times of:
  All C(H,H,H) groups
2. Others
 Sof(Cl1A)=1-FVAR(1)
 Sof(Cl1)=FVAR(1)
 Sof(Cl3A)=1-FVAR(2)
 Sof(Cl3)=FVAR(2)
 Sof(Cl4A)=1-FVAR(3)
 Sof(Cl4)=FVAR(3)
 Sof(Cl2A)=1-FVAR(4)
 Sof(Cl2)=FVAR(4)
3.a Secondary CH2 refined with riding coordinates:
 C5(H5A,H5B), C6(H6A,H6B), C14(H14A,H14B), C15(H15A,H15B)
3.b Aromatic/amide H refined with riding coordinates:
 C1(H1), C2(H2), C9(H9), C10(H10)
3.c Idealised Me refined as rotating group:
 C3(H3A,H3B,H3C), C4(H4A,H4B,H4C), C7(H7A,H7B,H7C), C12(H12A,H12B,H12C),
 C13(H13A,H13B,H13C), C16(H16A,H16B,H16C)
;
_olex2_submission_special_instructions 'No special instructions were received'

loop_
_space_group_symop_operation_xyz
'x, y, z'
'-x+1/2, -y, z+1/2'
'-x, y+1/2, -z+1/2'
'x+1/2, -y+1/2, -z'
'-x, -y, -z'
'x-1/2, y, -z-1/2'
'x, -y-1/2, z-1/2'
'-x-1/2, y-1/2, z'

loop_
_atom_site_label
_atom_site_type_symbol
_atom_site_fract_x
_atom_site_fract_y
_atom_site_fract_z
_atom_site_U_iso_or_equiv
_atom_site_adp_type
_atom_site_occupancy
_atom_site_site_symmetry_order
_atom_site_calc_flag
_atom_site_refinement_flags_posn
_atom_site_refinement_flags_adp
_atom_site_refinement_flags_occupancy
_atom_site_disorder_assembly
_atom_site_disorder_group
Mn1 Mn 0.47060(3) 0.76537(4) 0.65609(3) 0.0443(2) Uani 1 1 d . . . . .
Cl1 Cl 0.4748(11) 0.7860(17) 0.7822(9) 0.065(3) Uani 0.56(11) 1 d . . P A 1
Cl1A Cl 0.4739(15) 0.805(3) 0.7756(17) 0.077(5) Uani 0.44(11) 1 d . . P A 2
Cl2 Cl 0.383(2) 0.870(3) 0.6062(15) 0.061(8) Uani 0.24(16) 1 d . . P A 1
Cl2A Cl 0.3902(13) 0.8764(12) 0.6068(6) 0.080(3) Uani 0.76(16) 1 d . . P A 2
Cl3 Cl 0.4196(7) 0.6217(6) 0.6389(5) 0.0561(16) Uani 0.80(7) 1 d . . P A 1
Cl3A Cl 0.407(2) 0.634(3) 0.630(2) 0.075(8) Uani 0.20(7) 1 d . . P A 2
Cl4 Cl 0.595(3) 0.782(3) 0.596(2) 0.055(6) Uani 0.13(8) 1 d . . P A 1
Cl4A Cl 0.6041(7) 0.7688(10) 0.6071(9) 0.0689(19) Uani 0.87(8) 1 d . . P A 2
N1 N 0.3500(2) 0.6039(2) 0.45594(19) 0.0574(9) Uani 1 1 d . . . . .
N2 N 0.3367(2) 0.4692(2) 0.48513(18) 0.0526(8) Uani 1 1 d . . . . .
C1 C 0.4117(3) 0.5586(4) 0.4235(3) 0.0689(13) Uani 1 1 d . . . . .
H1 H 0.451765 0.582130 0.394189 0.083 Uiso 1 1 calc R . . . .
C2 C 0.4042(3) 0.4749(4) 0.4416(3) 0.0663(13) Uani 1 1 d . . . . .
H2 H 0.437847 0.429093 0.427563 0.080 Uiso 1 1 calc R . . . .
C3 C 0.2335(3) 0.5724(3) 0.5372(3) 0.0679(13) Uani 1 1 d . . . . .
H3A H 0.204615 0.520392 0.550831 0.102 Uiso 1 1 calc GR . . . .
H3B H 0.198152 0.609427 0.509904 0.102 Uiso 1 1 calc GR . . . .
H3C H 0.251127 0.602951 0.579102 0.102 Uiso 1 1 calc GR . . . .
C4 C 0.3379(4) 0.6994(3) 0.4529(3) 0.0833(16) Uani 1 1 d . . . . .
H4A H 0.282210 0.711797 0.440575 0.125 Uiso 1 1 calc GR . . . .
H4B H 0.373466 0.723962 0.417602 0.125 Uiso 1 1 calc GR . . . .
H4C H 0.350063 0.724499 0.498411 0.125 Uiso 1 1 calc GR . . . .
C5 C 0.3099(3) 0.3884(3) 0.5202(3) 0.0643(12) Uani 1 1 d . . . . .
H5A H 0.321365 0.338999 0.489478 0.077 Uiso 1 1 calc R . . . .
H5B H 0.251404 0.390838 0.527753 0.077 Uiso 1 1 calc R . . . .
C6 C 0.3522(4) 0.3751(4) 0.5908(4) 0.101(2) Uani 1 1 d . . . . .
H6A H 0.410787 0.377547 0.583725 0.121 Uiso 1 1 calc R . . . .
H6B H 0.337257 0.422273 0.622732 0.121 Uiso 1 1 calc R . . . .
C7 C 0.3306(4) 0.2895(4) 0.6248(4) 0.110(2) Uani 1 1 d . . . . .
H7A H 0.347036 0.242395 0.594213 0.164 Uiso 1 1 calc GR . . . .
H7B H 0.272697 0.286791 0.632278 0.164 Uiso 1 1 calc GR . . . .
H7C H 0.358197 0.284398 0.669614 0.164 Uiso 1 1 calc GR . . . .
C8 C 0.3052(2) 0.5484(3) 0.4941(2) 0.0496(9) Uani 1 1 d . . . . .
N3 N 0.3009(2) 0.4742(3) 0.2652(2) 0.0608(10) Uani 1 1 d . . . . .
N4 N 0.1770(2) 0.4820(2) 0.30129(19) 0.0550(9) Uani 1 1 d . . . . .
C9 C 0.2062(3) 0.5659(3) 0.2961(3) 0.0773(15) Uani 1 1 d . . . . .
H9 H 0.177471 0.616866 0.306027 0.093 Uiso 1 1 calc R . . . .
C10 C 0.2832(3) 0.5608(4) 0.2741(3) 0.0828(16) Uani 1 1 d . . . . .
H10 H 0.318414 0.607490 0.266199 0.099 Uiso 1 1 calc R . . . .
C11 C 0.2359(2) 0.4269(3) 0.2817(2) 0.0513(10) Uani 1 1 d . . . . .
C12 C 0.3802(3) 0.4404(4) 0.2421(3) 0.0851(16) Uani 1 1 d . . . . .
H12A H 0.408539 0.415886 0.282040 0.128 Uiso 1 1 calc GR . . . .
H12B H 0.411972 0.487236 0.222271 0.128 Uiso 1 1 calc GR . . . .
H12C H 0.372146 0.396022 0.206674 0.128 Uiso 1 1 calc GR . . . .
C13 C 0.2305(3) 0.3313(3) 0.2786(3) 0.0751(14) Uani 1 1 d . . . . .
H13A H 0.176659 0.313146 0.292109 0.113 Uiso 1 1 calc GR . . . .
H13B H 0.269731 0.306232 0.310545 0.113 Uiso 1 1 calc GR . . . .
H13C H 0.241700 0.312018 0.231000 0.113 Uiso 1 1 calc GR . . . .
C14 C 0.0943(2) 0.4583(3) 0.3251(2) 0.0579(11) Uani 1 1 d . . . . .
H14A H 0.076085 0.407021 0.299186 0.069 Uiso 1 1 calc R . . . .
H14B H 0.057130 0.505826 0.314254 0.069 Uiso 1 1 calc R . . . .
C15 C 0.0911(3) 0.4394(4) 0.4038(2) 0.0646(12) Uani 1 1 d . . . . .
H15A H 0.104105 0.492357 0.429847 0.078 Uiso 1 1 calc R . . . .
H15B H 0.132005 0.395861 0.415418 0.078 Uiso 1 1 calc R . . . .
C16 C 0.0083(3) 0.4067(4) 0.4268(3) 0.0760(14) Uani 1 1 d . . . . .
H16A H -0.005756 0.355612 0.399812 0.114 Uiso 1 1 calc GR . . . .
H16B H -0.031764 0.451463 0.418799 0.114 Uiso 1 1 calc GR . . . .
H16C H 0.009715 0.392281 0.476465 0.114 Uiso 1 1 calc GR . . . .

loop_
_atom_site_aniso_label
_atom_site_aniso_U_11
_atom_site_aniso_U_22
_atom_site_aniso_U_33
_atom_site_aniso_U_23
_atom_site_aniso_U_13
_atom_site_aniso_U_12
Mn1 0.0384(3) 0.0469(4) 0.0477(4) -0.0054(2) -0.0019(2) 0.0030(2)
Cl1 0.080(4) 0.071(5) 0.045(2) -0.009(3) -0.0099(19) 0.000(4)
Cl1A 0.094(5) 0.087(11) 0.052(5) -0.018(6) -0.007(4) 0.025(5)
Cl2 0.039(13) 0.080(10) 0.063(12) 0.001(11) -0.017(8) 0.020(5)
Cl2A 0.073(5) 0.077(3) 0.089(5) 0.022(3) 0.003(3) 0.024(3)
Cl3 0.059(2) 0.0495(16) 0.060(2) -0.0065(14) 0.005(2) -0.0072(15)
Cl3A 0.077(10) 0.054(9) 0.093(13) -0.013(6) -0.038(14) -0.011(6)
Cl4 0.039(9) 0.069(11) 0.056(13) 0.012(13) 0.022(10) 0.013(9)
Cl4A 0.0418(15) 0.071(3) 0.094(3) -0.022(2) 0.009(2) -0.0018(18)
N1 0.063(2) 0.058(2) 0.052(2) 0.0024(17) -0.0018(18) 0.0004(18)
N2 0.0525(19) 0.0496(19) 0.056(2) -0.0037(16) 0.0036(16) 0.0031(16)
C1 0.061(3) 0.090(4) 0.056(3) 0.012(3) 0.012(2) -0.005(3)
C2 0.060(3) 0.080(3) 0.058(3) -0.003(2) 0.015(2) 0.010(2)
C3 0.060(3) 0.064(3) 0.080(3) -0.013(2) 0.012(2) 0.004(2)
C4 0.100(4) 0.056(3) 0.094(4) 0.017(3) -0.002(3) -0.004(3)
C5 0.065(3) 0.049(2) 0.079(3) -0.005(2) 0.010(2) -0.004(2)
C6 0.088(4) 0.080(4) 0.133(6) 0.045(4) -0.022(4) -0.023(3)
C7 0.096(5) 0.083(4) 0.150(6) 0.040(4) -0.022(5) -0.015(4)
C8 0.046(2) 0.054(2) 0.049(2) -0.0021(18) 0.0015(18) -0.0032(19)
N3 0.050(2) 0.074(3) 0.059(2) -0.0014(19) 0.0085(17) 0.0023(19)
N4 0.0466(19) 0.063(2) 0.055(2) -0.0035(17) 0.0044(16) -0.0011(17)
C9 0.080(4) 0.060(3) 0.092(4) -0.010(3) 0.024(3) 0.001(3)
C10 0.081(4) 0.069(3) 0.098(4) -0.004(3) 0.023(3) -0.018(3)
C11 0.045(2) 0.063(3) 0.045(2) -0.0015(18) 0.0004(17) 0.001(2)
C12 0.057(3) 0.110(4) 0.089(4) 0.004(3) 0.023(3) 0.007(3)
C13 0.066(3) 0.071(3) 0.089(4) 0.001(3) -0.003(3) 0.006(3)
C14 0.042(2) 0.074(3) 0.059(3) -0.007(2) -0.0022(19) 0.001(2)
C15 0.051(2) 0.090(3) 0.053(3) -0.006(2) -0.004(2) -0.001(2)
C16 0.061(3) 0.105(4) 0.063(3) 0.008(3) 0.006(2) 0.000(3)

loop_
_atom_type_symbol
_atom_type_description
_atom_type_scat_dispersion_real
_atom_type_scat_dispersion_imag
_atom_type_scat_source
C C 0.0033 0.0016 'International Tables Vol C Tables 4.2.6.8 and 6.1.1.4'
H H 0.0000 0.0000 'International Tables Vol C Tables 4.2.6.8 and 6.1.1.4'
Cl Cl 0.1484 0.1585 'International Tables Vol C Tables 4.2.6.8 and 6.1.1.4'
Mn Mn 0.3368 0.7283 'International Tables Vol C Tables 4.2.6.8 and 6.1.1.4'
N N 0.0061 0.0033 'International Tables Vol C Tables 4.2.6.8 and 6.1.1.4'

loop_
_geom_angle_atom_site_label_1
_geom_angle_atom_site_label_2
_geom_angle_atom_site_label_3
_geom_angle
_geom_angle_site_symmetry_1
_geom_angle_site_symmetry_3
_geom_angle_publ_flag
Cl1A Mn1 Cl2A 102.0(11) . . ?
Cl1A Mn1 Cl4A 110.4(7) . . ?
Cl2 Mn1 Cl1 108.9(10) . . ?
Cl2 Mn1 Cl3 111.1(12) . . ?
Cl2A Mn1 Cl4A 110.4(8) . . ?
Cl3 Mn1 Cl1 105.5(6) . . ?
Cl3A Mn1 Cl1A 116.2(15) . . ?
Cl3A Mn1 Cl2A 107.0(16) . . ?
Cl3A Mn1 Cl4A 110.4(8) . . ?
Cl4 Mn1 Cl1 116.0(12) . . ?
Cl4 Mn1 Cl2 105.5(17) . . ?
Cl4 Mn1 Cl3 110.0(10) . . ?
C1 N1 C4 125.7(4) . . ?
C8 N1 C1 108.9(4) . . ?
C8 N1 C4 125.3(4) . . ?
C2 N2 C5 124.1(4) . . ?
C8 N2 C2 109.3(4) . . ?
C8 N2 C5 126.4(4) . . ?
N1 C1 H1 126.1 . . ?
C2 C1 N1 107.7(4) . . ?
C2 C1 H1 126.1 . . ?
N2 C2 H2 126.6 . . ?
C1 C2 N2 106.7(4) . . ?
C1 C2 H2 126.6 . . ?
H3A C3 H3B 109.5 . . ?
H3A C3 H3C 109.5 . . ?
H3B C3 H3C 109.5 . . ?
C8 C3 H3A 109.5 . . ?
C8 C3 H3B 109.5 . . ?
C8 C3 H3C 109.5 . . ?
N1 C4 H4A 109.5 . . ?
N1 C4 H4B 109.5 . . ?
N1 C4 H4C 109.5 . . ?
H4A C4 H4B 109.5 . . ?
H4A C4 H4C 109.5 . . ?
H4B C4 H4C 109.5 . . ?
N2 C5 H5A 109.3 . . ?
N2 C5 H5B 109.3 . . ?
N2 C5 C6 111.8(4) . . ?
H5A C5 H5B 107.9 . . ?
C6 C5 H5A 109.3 . . ?
C6 C5 H5B 109.3 . . ?
C5 C6 H6A 109.1 . . ?
C5 C6 H6B 109.1 . . ?
H6A C6 H6B 107.8 . . ?
C7 C6 C5 112.6(5) . . ?
C7 C6 H6A 109.1 . . ?
C7 C6 H6B 109.1 . . ?
C6 C7 H7A 109.5 . . ?
C6 C7 H7B 109.5 . . ?
C6 C7 H7C 109.5 . . ?
H7A C7 H7B 109.5 . . ?
H7A C7 H7C 109.5 . . ?
H7B C7 H7C 109.5 . . ?
N1 C8 C3 125.2(4) . . ?
N2 C8 N1 107.4(4) . . ?
N2 C8 C3 127.4(4) . . ?
C10 N3 C12 124.5(4) . . ?
C11 N3 C10 109.2(4) . . ?
C11 N3 C12 126.2(4) . . ?
C9 N4 C14 125.0(4) . . ?
C11 N4 C9 108.5(4) . . ?
C11 N4 C14 126.5(4) . . ?
N4 C9 H9 126.3 . . ?
C10 C9 N4 107.4(5) . . ?
C10 C9 H9 126.3 . . ?
N3 C10 H10 126.4 . . ?
C9 C10 N3 107.2(5) . . ?
C9 C10 H10 126.4 . . ?
N3 C11 N4 107.6(4) . . ?
N3 C11 C13 125.7(4) . . ?
N4 C11 C13 126.7(4) . . ?
N3 C12 H12A 109.5 . . ?
N3 C12 H12B 109.5 . . ?
N3 C12 H12C 109.5 . . ?
H12A C12 H12B 109.5 . . ?
H12A C12 H12C 109.5 . . ?
H12B C12 H12C 109.5 . . ?
C11 C13 H13A 109.5 . . ?
C11 C13 H13B 109.5 . . ?
C11 C13 H13C 109.5 . . ?
H13A C13 H13B 109.5 . . ?
H13A C13 H13C 109.5 . . ?
H13B C13 H13C 109.5 . . ?
N4 C14 H14A 109.2 . . ?
N4 C14 H14B 109.2 . . ?
N4 C14 C15 112.2(4) . . ?
H14A C14 H14B 107.9 . . ?
C15 C14 H14A 109.2 . . ?
C15 C14 H14B 109.2 . . ?
C14 C15 H15A 109.2 . . ?
C14 C15 H15B 109.2 . . ?
C14 C15 C16 112.1(4) . . ?
H15A C15 H15B 107.9 . . ?
C16 C15 H15A 109.2 . . ?
C16 C15 H15B 109.2 . . ?
C15 C16 H16A 109.5 . . ?
C15 C16 H16B 109.5 . . ?
C15 C16 H16C 109.5 . . ?
H16A C16 H16B 109.5 . . ?
H16A C16 H16C 109.5 . . ?
H16B C16 H16C 109.5 . . ?

loop_
_geom_bond_atom_site_label_1
_geom_bond_atom_site_label_2
_geom_bond_distance
_geom_bond_site_symmetry_2
_geom_bond_publ_flag
Mn1 Cl1 2.395(17) . ?
Mn1 Cl1A 2.33(2) . ?
Mn1 Cl2 2.35(3) . ?
Mn1 Cl2A 2.340(10) . ?
Mn1 Cl3 2.373(6) . ?
Mn1 Cl3A 2.32(3) . ?
Mn1 Cl4 2.35(3) . ?
Mn1 Cl4A 2.374(6) . ?
N1 C1 1.370(6) . ?
N1 C4 1.474(6) . ?
N1 C8 1.333(5) . ?
N2 C2 1.378(5) . ?
N2 C5 1.467(6) . ?
N2 C8 1.327(5) . ?
C1 H1 0.9300 . ?
C1 C2 1.330(7) . ?
C2 H2 0.9300 . ?
C3 H3A 0.9600 . ?
C3 H3B 0.9600 . ?
C3 H3C 0.9600 . ?
C3 C8 1.474(6) . ?
C4 H4A 0.9600 . ?
C4 H4B 0.9600 . ?
C4 H4C 0.9600 . ?
C5 H5A 0.9700 . ?
C5 H5B 0.9700 . ?
C5 C6 1.512(8) . ?
C6 H6A 0.9700 . ?
C6 H6B 0.9700 . ?
C6 C7 1.499(8) . ?
C7 H7A 0.9600 . ?
C7 H7B 0.9600 . ?
C7 H7C 0.9600 . ?
N3 C10 1.366(7) . ?
N3 C11 1.325(5) . ?
N3 C12 1.465(6) . ?
N4 C9 1.373(6) . ?
N4 C11 1.333(5) . ?
N4 C14 1.473(5) . ?
C9 H9 0.9300 . ?
C9 C10 1.330(7) . ?
C10 H10 0.9300 . ?
C11 C13 1.465(7) . ?
C12 H12A 0.9600 . ?
C12 H12B 0.9600 . ?
C12 H12C 0.9600 . ?
C13 H13A 0.9600 . ?
C13 H13B 0.9600 . ?
C13 H13C 0.9600 . ?
C14 H14A 0.9700 . ?
C14 H14B 0.9700 . ?
C14 C15 1.508(6) . ?
C15 H15A 0.9700 . ?
C15 H15B 0.9700 . ?
C15 C16 1.510(7) . ?
C16 H16A 0.9600 . ?
C16 H16B 0.9600 . ?
C16 H16C 0.9600 . ?
